data_4026309
loop_
_publ_author_name
'Xiong-Li Liu'
'Zhi-Jun Wu'
'Xi-Lin Du'
'Xiao-Mei Zhang'
'Wei-Cheng Yuan'

_publ_section_title
;
 Amino-Indanol-Catalyzed Asymmetric Michael Additions of Oxindoles to
 Protected 2-Amino-1-nitroethenes for the Synthesis of 3,3'-Disubstituted
 Oxindoles Bearing \a,\b-Diamino Functionality
;
_journal_name_full 'Journal of Organic Chemistry'
_journal_page_first 4008
_journal_page_last 4017
_journal_paper_doi 10.1021/jo2004378
_journal_volume 76
_journal_year 2011
_chemical_absolute_configuration ad
_chemical_formula_sum 'C17 H17 N3 O4 S'
_chemical_formula_weight 359.40
_chemical_name_systematic
;
 ?
;
_space_group_IT_number 4
_symmetry_cell_setting monoclinic
_symmetry_space_group_name_Hall 'P 2yb'
_symmetry_space_group_name_H-M 'P 1 21 1'
_atom_sites_solution_hydrogens geom
_atom_sites_solution_primary direct
_atom_sites_solution_secondary difmap
_audit_creation_method SHELXL-97
_cell_angle_alpha 90.00
_cell_angle_beta 97.030(12)
_cell_angle_gamma 90.00
_cell_formula_units_Z 2
_cell_length_a 6.7056(11)
_cell_length_b 15.7761(10)
_cell_length_c 8.0956(8)
_cell_measurement_reflns_used 5772
_cell_measurement_temperature 150(2)
_cell_measurement_theta_max 29.1310
_cell_measurement_theta_min 3.0551
_cell_volume 849.98(17)
_computing_cell_refinement 'CrysAlisPro (Oxford Diffraction Ltd.)'
_computing_data_collection 'CrysAlisPro (Oxford Diffraction Ltd.)'
_computing_data_reduction 'CrysAlisPro (Oxford Diffraction Ltd.)'
_computing_molecular_graphics 'Ortep-3 (L. J. Farrugia, 2001)'
_computing_publication_material SHELXL-97
_computing_structure_refinement 'SHELXL-97 (Sheldrick, 1997)'
_computing_structure_solution 'SHELXS-97 (Sheldrick, 1997)'
_diffrn_ambient_temperature 150(2)
_diffrn_detector_area_resol_mean 15.9149
_diffrn_measured_fraction_theta_full 0.998
_diffrn_measured_fraction_theta_max 0.998
_diffrn_measurement_device_type 'Gemini S Ultra, Oxford Diffraction'
_diffrn_measurement_method '\w scans'
_diffrn_radiation_monochromator graphite
_diffrn_radiation_source 'Enhance (Mo) X-ray Source'
_diffrn_radiation_type MoK\a
_diffrn_radiation_wavelength 0.71073
_diffrn_reflns_av_R_equivalents 0.0191
_diffrn_reflns_av_sigmaI/netI 0.0280
_diffrn_reflns_limit_h_max 8
_diffrn_reflns_limit_h_min -7
_diffrn_reflns_limit_k_max 19
_diffrn_reflns_limit_k_min -19
_diffrn_reflns_limit_l_max 10
_diffrn_reflns_limit_l_min -10
_diffrn_reflns_number 6541
_diffrn_reflns_theta_full 26.37
_diffrn_reflns_theta_max 26.37
_diffrn_reflns_theta_min 3.06
_exptl_absorpt_coefficient_mu 0.218
_exptl_absorpt_correction_T_max 0.9178
_exptl_absorpt_correction_T_min 0.8988
_exptl_absorpt_correction_type multi-scan
_exptl_absorpt_process_details
;
CrysAlisPro, Oxford Diffraction Ltd.,
Version 1.171.34.36 (release 02-08-2010 CrysAlis171 .NET)
(compiled Aug  2 2010,13:00:58)
empirical absorption correction using spherical harmonics,
 implemented in SCALE3 ABSPACK scaling algorithm.
;
_exptl_crystal_colour colorless
_exptl_crystal_density_diffrn 1.404
_exptl_crystal_description block
_exptl_crystal_F_000 376
_exptl_crystal_size_max 0.50
_exptl_crystal_size_mid 0.42
_exptl_crystal_size_min 0.40
_refine_diff_density_max 0.188
_refine_diff_density_min -0.149
_refine_diff_density_rms 0.033
_refine_ls_abs_structure_details 'Flack H D (1983), Acta Cryst. A39, 876-881'
_refine_ls_abs_structure_Flack -0.01(7)
_refine_ls_extinction_method none
_refine_ls_goodness_of_fit_ref 1.051
_refine_ls_hydrogen_treatment constr
_refine_ls_matrix_type full
_refine_ls_number_parameters 246
_refine_ls_number_reflns 3470
_refine_ls_number_restraints 2
_refine_ls_restrained_S_all 1.052
_refine_ls_R_factor_all 0.0303
_refine_ls_R_factor_gt 0.0296
_refine_ls_shift/su_max 0.000
_refine_ls_shift/su_mean 0.000
_refine_ls_structure_factor_coef Fsqd
_refine_ls_weighting_details 'calc w=1/[\s^2^(Fo^2^)+(0.0349P)^2^+0.1562P] where P=(Fo^2^+2Fc^2^)/3'
_refine_ls_weighting_scheme calc
_refine_ls_wR_factor_gt 0.0712
_refine_ls_wR_factor_ref 0.0717
_reflns_number_gt 3401
_reflns_number_total 3470
_reflns_threshold_expression >2sigma(I)
_cod_data_source_file jo2004378_si_001.cif
_cod_data_source_block lxl2010001
_cod_original_sg_symbol_H-M 'P 21'
_cod_database_code 4026309

loop_
_symmetry_equiv_pos_as_xyz
'x, y, z'
'-x, y+1/2, -z'

loop_
_atom_site_label
_atom_site_type_symbol
_atom_site_fract_x
_atom_site_fract_y
_atom_site_fract_z
_atom_site_U_iso_or_equiv
_atom_site_adp_type
_atom_site_occupancy
_atom_site_symmetry_multiplicity
_atom_site_calc_flag
_atom_site_refinement_flags
_atom_site_disorder_assembly
_atom_site_disorder_group
C15 C -0.1582(11) 0.8131(4) 1.0132(9) 0.0317(17) Uani 0.601(3) 1 d P A 2
H15 H -0.2293 0.7613 0.9939 0.038 Uiso 0.601(3) 1 calc PR A 2
S1 S 0.0939(2) 0.93020(8) 1.00501(18) 0.0285(4) Uani 0.601(3) 1 d P A 2
C15' C 0.0410(15) 0.9056(7) 1.0007(14) 0.047(3) Uani 0.399(3) 1 d P A 1
H15' H 0.1499 0.9383 0.9706 0.056 Uiso 0.399(3) 1 calc PR A 1
S1' S -0.2004(4) 0.78760(16) 1.0154(3) 0.0260(5) Uani 0.399(3) 1 d P A 1
O1 O -0.23023(16) 0.79771(7) 0.54192(14) 0.0236(2) Uani 1 1 d . . .
O4 O 0.25595(18) 0.58079(7) 0.62785(16) 0.0272(3) Uani 1 1 d . . .
N3 N 0.39268(19) 0.71103(8) 0.60484(16) 0.0171(3) Uani 1 1 d . . .
H11 H 0.5031 0.7417 0.6194 0.020 Uiso 1 1 calc R . .
O3 O 0.1789(2) 0.66670(8) 0.22711(16) 0.0355(3) Uani 1 1 d . . .
N2 N 0.2812(2) 0.73048(9) 0.24346(16) 0.0227(3) Uani 1 1 d U . .
N1 N -0.08171(18) 0.92987(8) 0.55493(16) 0.0192(3) Uani 1 1 d . . .
H4 H -0.1853 0.9599 0.5107 0.023 Uiso 1 1 calc R . .
O2 O 0.41744(19) 0.74712(9) 0.16143(15) 0.0348(3) Uani 1 1 d U . .
C5 C 0.2396(2) 0.89972(9) 0.66820(19) 0.0166(3) Uani 1 1 d . . .
C4 C 0.1081(2) 0.96448(10) 0.61139(19) 0.0191(3) Uani 1 1 d . . .
C13 C 0.1134(2) 0.77535(9) 0.82518(18) 0.0201(3) Uani 1 1 d . A .
H13A H 0.0413 0.7207 0.8084 0.024 Uiso 1 1 calc R . .
H13B H 0.2511 0.7631 0.8788 0.024 Uiso 1 1 calc R . .
C9 C 0.2064(2) 0.75105(9) 0.53419(18) 0.0161(3) Uani 1 1 d . . .
H9 H 0.1024 0.7058 0.5101 0.019 Uiso 1 1 calc R . .
C8 C 0.1267(2) 0.81650(9) 0.65314(18) 0.0156(3) Uani 1 1 d . . .
C10 C 0.2361(2) 0.79422(10) 0.37072(18) 0.0213(3) Uani 1 1 d . . .
H10A H 0.1129 0.8260 0.3286 0.026 Uiso 1 1 calc R . .
H10B H 0.3483 0.8352 0.3899 0.026 Uiso 1 1 calc R . .
C11 C 0.4022(2) 0.62811(10) 0.6490(2) 0.0203(3) Uani 1 1 d . . .
C17 C -0.0944(3) 0.94098(13) 1.1181(2) 0.0382(5) Uani 1 1 d . . .
H17 H -0.0890 0.9940 1.1742 0.046 Uiso 1 1 calc R A 1
C1 C 0.4920(3) 1.00363(11) 0.7491(2) 0.0289(4) Uani 1 1 d . . .
H1 H 0.6247 1.0180 0.7954 0.035 Uiso 1 1 calc R . .
C6 C 0.4335(2) 0.91890(10) 0.7370(2) 0.0231(3) Uani 1 1 d . . .
H6 H 0.5249 0.8751 0.7753 0.028 Uiso 1 1 calc R . .
C12 C 0.6035(3) 0.59821(12) 0.7317(3) 0.0330(4) Uani 1 1 d . . .
H12A H 0.6036 0.5986 0.8528 0.050 Uiso 1 1 calc R . .
H12B H 0.7091 0.6361 0.7016 0.050 Uiso 1 1 calc R . .
H12C H 0.6287 0.5405 0.6946 0.050 Uiso 1 1 calc R . .
C7 C -0.0858(2) 0.84489(10) 0.57683(18) 0.0172(3) Uani 1 1 d . . .
C16 C -0.2242(3) 0.87734(14) 1.1215(2) 0.0357(5) Uani 1 1 d . A .
H16 H -0.3329 0.8830 1.1858 0.043 Uiso 1 1 calc R B 1
C3 C 0.1623(3) 1.04832(11) 0.6229(2) 0.0288(4) Uani 1 1 d . . .
H3 H 0.0706 1.0919 0.5841 0.035 Uiso 1 1 calc R . .
C14 C 0.0081(3) 0.82953(10) 0.94046(19) 0.0217(3) Uani 1 1 d . . .
C2 C 0.3571(3) 1.06686(11) 0.6937(3) 0.0325(4) Uani 1 1 d . . .
H2 H 0.3985 1.1244 0.7042 0.039 Uiso 1 1 calc R . .

loop_
_atom_site_aniso_label
_atom_site_aniso_U_11
_atom_site_aniso_U_22
_atom_site_aniso_U_33
_atom_site_aniso_U_23
_atom_site_aniso_U_13
_atom_site_aniso_U_12
C15 0.031(3) 0.036(3) 0.028(2) 0.003(2) 0.001(2) -0.001(2)
S1 0.0438(8) 0.0229(6) 0.0214(4) -0.0033(4) 0.0151(5) 0.0026(5)
C15' 0.037(5) 0.064(8) 0.042(4) 0.023(5) 0.012(3) -0.008(4)
S1' 0.0222(9) 0.0362(13) 0.0208(7) 0.0009(8) 0.0069(6) 0.0063(8)
O1 0.0149(5) 0.0284(6) 0.0278(6) -0.0030(5) 0.0034(4) -0.0050(5)
O4 0.0269(6) 0.0188(6) 0.0351(7) 0.0040(5) 0.0001(5) -0.0051(5)
N3 0.0134(6) 0.0156(6) 0.0219(7) -0.0015(5) 0.0011(5) -0.0017(5)
O3 0.0470(8) 0.0284(7) 0.0311(7) -0.0086(5) 0.0051(6) 0.0001(6)
N2 0.0266(7) 0.0246(7) 0.0168(7) 0.0028(5) 0.0020(5) 0.0109(6)
N1 0.0131(6) 0.0208(6) 0.0232(6) 0.0004(6) 0.0000(5) 0.0029(5)
O2 0.0296(7) 0.0522(8) 0.0247(7) 0.0058(6) 0.0115(5) 0.0140(6)
C5 0.0176(7) 0.0162(7) 0.0167(7) -0.0011(5) 0.0054(6) -0.0013(6)
C4 0.0169(7) 0.0215(7) 0.0192(8) 0.0001(6) 0.0038(6) -0.0003(6)
C13 0.0251(8) 0.0182(7) 0.0173(7) 0.0026(6) 0.0038(6) 0.0017(6)
C9 0.0155(7) 0.0155(7) 0.0174(7) -0.0006(6) 0.0019(5) -0.0006(5)
C8 0.0142(7) 0.0162(7) 0.0162(7) -0.0009(5) 0.0010(6) -0.0004(5)
C10 0.0283(8) 0.0181(7) 0.0185(7) 0.0013(6) 0.0063(6) 0.0044(6)
C11 0.0216(8) 0.0208(8) 0.0185(8) -0.0005(6) 0.0016(6) 0.0013(6)
C17 0.0478(12) 0.0376(11) 0.0295(10) 0.0044(8) 0.0060(8) 0.0152(9)
C1 0.0171(9) 0.0306(9) 0.0386(10) -0.0082(8) 0.0020(7) -0.0065(6)
C6 0.0176(7) 0.0247(8) 0.0266(9) -0.0047(6) 0.0013(6) 0.0014(6)
C12 0.0282(10) 0.0279(9) 0.0405(11) 0.0050(8) -0.0056(8) 0.0058(7)
C7 0.0160(7) 0.0226(7) 0.0140(7) -0.0010(6) 0.0061(6) 0.0004(6)
C16 0.0306(10) 0.0531(12) 0.0239(9) 0.0000(8) 0.0058(8) 0.0148(9)
C3 0.0272(9) 0.0184(8) 0.0403(10) 0.0037(7) 0.0025(8) 0.0021(7)
C14 0.0263(9) 0.0231(9) 0.0160(7) 0.0027(6) 0.0028(6) 0.0039(6)
C2 0.0317(10) 0.0198(8) 0.0459(12) -0.0032(7) 0.0050(8) -0.0082(7)

loop_
_atom_type_symbol
_atom_type_description
_atom_type_scat_dispersion_real
_atom_type_scat_dispersion_imag
_atom_type_scat_source
C C 0.0033 0.0016 'International Tables Vol C Tables 4.2.6.8 and 6.1.1.4'
H H 0.0000 0.0000 'International Tables Vol C Tables 4.2.6.8 and 6.1.1.4'
N N 0.0061 0.0033 'International Tables Vol C Tables 4.2.6.8 and 6.1.1.4'
O O 0.0106 0.0060 'International Tables Vol C Tables 4.2.6.8 and 6.1.1.4'
S S 0.1246 0.1234 'International Tables Vol C Tables 4.2.6.8 and 6.1.1.4'

loop_
_geom_angle_atom_site_label_1
_geom_angle_atom_site_label_2
_geom_angle_atom_site_label_3
_geom_angle
C14 C15 C16 117.5(4)
C14 C15 H15 121.3
C16 C15 H15 121.3
C17 S1 C14 90.76(12)
C14 C15' C17 119.5(6)
C14 C15' H15' 120.3
C17 C15' H15' 120.3
C16 S1' C14 89.34(15)
C11 N3 C9 122.24(13)
C11 N3 H11 118.9
C9 N3 H11 118.9
O3 N2 O2 124.62(14)
O3 N2 C10 118.16(13)
O2 N2 C10 117.21(14)
C7 N1 C4 111.94(12)
C7 N1 H4 124.0
C4 N1 H4 124.0
C6 C5 C4 119.95(14)
C6 C5 C8 131.18(14)
C4 C5 C8 108.65(13)
C3 C4 C5 122.26(15)
C3 C4 N1 128.11(15)
C5 C4 N1 109.50(13)
C14 C13 C8 113.76(12)
C14 C13 H13A 108.8
C8 C13 H13A 108.8
C14 C13 H13B 108.8
C8 C13 H13B 108.8
H13A C13 H13B 107.7
N3 C9 C10 109.80(12)
N3 C9 C8 112.94(12)
C10 C9 C8 109.48(12)
N3 C9 H9 108.2
C10 C9 H9 108.2
C8 C9 H9 108.2
C5 C8 C7 102.02(12)
C5 C8 C13 112.00(12)
C7 C8 C13 109.16(12)
C5 C8 C9 114.89(12)
C7 C8 C9 108.35(11)
C13 C8 C9 109.96(11)
N2 C10 C9 110.89(12)
N2 C10 H10A 109.5
C9 C10 H10A 109.5
N2 C10 H10B 109.5
C9 C10 H10B 109.5
H10A C10 H10B 108.0
O4 C11 N3 122.60(14)
O4 C11 C12 121.90(15)
N3 C11 C12 115.47(14)
C16 C17 C15' 100.4(4)
C16 C17 S1 118.61(16)
C15' C17 S1 18.3(4)
C16 C17 H17 129.8
C15' C17 H17 129.8
S1 C17 H17 111.6
C2 C1 C6 120.10(16)
C2 C1 H1 119.9
C6 C1 H1 119.9
C5 C6 C1 118.73(15)
C5 C6 H6 120.6
C1 C6 H6 120.6
C11 C12 H12A 109.5
C11 C12 H12B 109.5
H12A C12 H12B 109.5
C11 C12 H12C 109.5
H12A C12 H12C 109.5
H12B C12 H12C 109.5
O1 C7 N1 126.81(14)
O1 C7 C8 125.35(14)
N1 C7 C8 107.84(12)
C17 C16 C15 105.4(3)
C17 C16 S1' 121.54(18)
C15 C16 S1' 16.2(2)
C17 C16 H16 119.2
C15 C16 H16 135.3
S1' C16 H16 119.2
C4 C3 C2 117.26(15)
C4 C3 H3 121.4
C2 C3 H3 121.4
C15' C14 C15 97.2(5)
C15' C14 C13 133.2(4)
C15 C14 C13 129.6(3)
C15' C14 S1' 109.2(4)
C15 C14 S1' 12.1(3)
C13 C14 S1' 117.59(14)
C15' C14 S1 10.6(4)
C15 C14 S1 107.7(3)
C13 C14 S1 122.67(13)
S1' C14 S1 119.70(13)
C1 C2 C3 121.70(16)
C1 C2 H2 119.2
C3 C2 H2 119.2

loop_
_geom_bond_atom_site_label_1
_geom_bond_atom_site_label_2
_geom_bond_distance
C15 C14 1.348(7)
C15 C16 1.445(8)
C15 H15 0.9500
S1 C17 1.656(2)
S1 C14 1.747(2)
C15' C14 1.304(12)
C15' C17 1.500(11)
C15' H15' 0.9500
S1' C16 1.674(3)
S1' C14 1.722(3)
O1 C7 1.2267(18)
O4 C11 1.228(2)
N3 C11 1.356(2)
N3 C9 1.4532(18)
N3 H11 0.8800
O3 N2 1.216(2)
N2 O2 1.2220(19)
N2 C10 1.497(2)
N1 C7 1.353(2)
N1 C4 1.409(2)
N1 H4 0.8800
C5 C6 1.384(2)
C5 C4 1.391(2)
C5 C8 1.513(2)
C4 C3 1.372(2)
C13 C14 1.504(2)
C13 C8 1.549(2)
C13 H13A 0.9900
C13 H13B 0.9900
C9 C10 1.523(2)
C9 C8 1.551(2)
C9 H9 1.0000
C8 C7 1.548(2)
C10 H10A 0.9900
C10 H10B 0.9900
C11 C12 1.507(2)
C17 C16 1.331(3)
C17 H17 0.9500
C1 C2 1.384(3)
C1 C6 1.393(2)
C1 H1 0.9500
C6 H6 0.9500
C12 H12A 0.9800
C12 H12B 0.9800
C12 H12C 0.9800
C16 H16 0.9500
C3 C2 1.392(3)
C3 H3 0.9500
C2 H2 0.9500

loop_
_geom_hbond_atom_site_label_D
_geom_hbond_atom_site_label_H
_geom_hbond_atom_site_label_A
_geom_hbond_distance_DH
_geom_hbond_distance_HA
_geom_hbond_distance_DA
_geom_hbond_angle_DHA
_geom_hbond_site_symmetry_A
N3 H11 O1 0.88 2.16 2.9729(17) 154.2 1_655
N1 H4 O4 0.88 2.23 2.9666(17) 140.6 2_556

loop_
_geom_torsion_atom_site_label_1
_geom_torsion_atom_site_label_2
_geom_torsion_atom_site_label_3
_geom_torsion_atom_site_label_4
_geom_torsion
C6 C5 C4 C3 -0.9(2)
C8 C5 C4 C3 174.26(15)
C6 C5 C4 N1 -177.07(14)
C8 C5 C4 N1 -1.88(17)
C7 N1 C4 C3 -173.60(17)
C7 N1 C4 C5 2.25(18)
C11 N3 C9 C10 -126.48(15)
C11 N3 C9 C8 111.03(15)
C6 C5 C8 C7 175.36(16)
C4 C5 C8 C7 0.90(16)
C6 C5 C8 C13 58.7(2)
C4 C5 C8 C13 -115.72(14)
C6 C5 C8 C9 -67.7(2)
C4 C5 C8 C9 117.88(14)
C14 C13 C8 C5 59.88(17)
C14 C13 C8 C7 -52.34(16)
C14 C13 C8 C9 -171.08(12)
N3 C9 C8 C5 74.98(16)
C10 C9 C8 C5 -47.68(16)
N3 C9 C8 C7 -171.70(12)
C10 C9 C8 C7 65.64(15)
N3 C9 C8 C13 -52.46(16)
C10 C9 C8 C13 -175.12(12)
O3 N2 C10 C9 45.65(18)
O2 N2 C10 C9 -135.37(14)
N3 C9 C10 N2 64.51(16)
C8 C9 C10 N2 -170.97(12)
C9 N3 C11 O4 2.2(2)
C9 N3 C11 C12 -175.75(15)
C14 C15' C17 C16 -1.7(9)
C14 C15' C17 S1 174(2)
C14 S1 C17 C16 1.03(18)
C14 S1 C17 C15' -4.0(15)
C4 C5 C6 C1 0.6(2)
C8 C5 C6 C1 -173.37(16)
C2 C1 C6 C5 0.3(3)
C4 N1 C7 O1 178.95(15)
C4 N1 C7 C8 -1.60(17)
C5 C8 C7 O1 179.87(14)
C13 C8 C7 O1 -61.47(18)
C9 C8 C7 O1 58.27(19)
C5 C8 C7 N1 0.41(15)
C13 C8 C7 N1 119.07(13)
C9 C8 C7 N1 -121.19(13)
C15' C17 C16 C15 0.3(6)
S1 C17 C16 C15 -1.3(4)
C15' C17 C16 S1' 1.8(5)
S1 C17 C16 S1' 0.2(3)
C14 C15 C16 C17 1.0(6)
C14 C15 C16 S1' -174.5(19)
C14 S1' C16 C17 -1.3(2)
C14 S1' C16 C15 3.8(13)
C5 C4 C3 C2 0.3(3)
N1 C4 C3 C2 175.72(16)
C17 C15' C14 C15 2.1(9)
C17 C15' C14 C13 -178.8(4)
C17 C15' C14 S1' 0.9(10)
C17 C15' C14 S1 -170(4)
C16 C15 C14 C15' -1.8(7)
C16 C15 C14 C13 179.0(3)
C16 C15 C14 S1' 173(2)
C16 C15 C14 S1 -0.3(6)
C8 C13 C14 C15' -58.3(7)
C8 C13 C14 C15 120.5(4)
C8 C13 C14 S1' 121.97(16)
C8 C13 C14 S1 -60.22(18)
C16 S1' C14 C15' 0.1(5)
C16 S1' C14 C15 -5.5(18)
C16 S1' C14 C13 179.91(14)
C16 S1' C14 S1 2.03(18)
C17 S1 C14 C15' 8(3)
C17 S1 C14 C15 -0.3(4)
C17 S1 C14 C13 -179.76(14)
C17 S1 C14 S1' -1.99(17)
C6 C1 C2 C3 -0.9(3)
C4 C3 C2 C1 0.6(3)
